data_4312615
loop_
_publ_author_name
'Fabien Wolff'
'Christian Lorber'
'Robert Choukroun'
'Bruno Donnadieu'

_publ_contact_author 'Dr. Robert Choukroun, Dr. Christian Lorber'
_publ_contact_author_address
;
Laboratoire de Chimie de Coordination
UPR-CNRS 8241
205, route de Narbonne
31077 Toulouse cedex, France   
;
_publ_contact_author_email 'choukrou@lcc-toulouse.fr or lorber@lcc-toulouse.fr'
_publ_contact_author_fax ' 33 (0) 5 61 55 30 03 '
_publ_section_title
;
 Vanadium(V) Complexes of a Chelating Dianionic [ONNO]-Type Amine
 Bis(Phenolate) Ligand: Synthesis and Solid State and Solution Structures
;
_journal_name_full 'Inorganic Chemistry'
_journal_page_first 7839
_journal_page_last 7845
_journal_paper_doi 10.1021/ic034742f
_journal_volume 42
_journal_year 2003
_chemical_formula_sum 'C22 H30 N5 O3 V'
_chemical_formula_weight 463.45
_chemical_name_systematic
;
 ?
;
_space_group_IT_number 33
_symmetry_cell_setting orthorhombic
_symmetry_space_group_name_Hall 'P 2c -2n'
_symmetry_space_group_name_H-M 'P n a 21'
_atom_sites_solution_hydrogens geom
_atom_sites_solution_primary direct
_atom_sites_solution_secondary difmap
_audit_creation_method SHELXL-97
_cell_angle_alpha 90.00
_cell_angle_beta 90.00
_cell_angle_gamma 90.00
_cell_formula_units_Z 4
_cell_length_a 15.370(2)
_cell_length_b 7.9684(7)
_cell_length_c 18.324(2)
_cell_measurement_reflns_used 8000
_cell_measurement_temperature 180(2)
_cell_measurement_theta_max 24.1
_cell_measurement_theta_min 2.2
_cell_volume 2244.2(4)
_computing_cell_refinement 'Stoe IPDS software (Stoe, 1996)'
_computing_data_collection 'Stoe IPDS software (Stoe, 1996)'
_computing_data_reduction 'XRED (Stoe, 1.08, 1996)'
_computing_molecular_graphics 'ORTEP3 for Windows (Farrugia, 1997)'
_computing_publication_material 'SHELXL-97 (Sheldrick, 1997)'
_computing_structure_refinement 'SHELXL-97 (Sheldrick, 1997)'
_computing_structure_solution 'SIR92 (Giacovazzo et al, 1992)'
_diffrn_ambient_temperature 180(2)
_diffrn_measured_fraction_theta_full 0.997
_diffrn_measured_fraction_theta_max 0.997
_diffrn_measurement_device 'Stoe IPDS'
_diffrn_measurement_method \f
_diffrn_radiation_monochromator graphite
_diffrn_radiation_source 'fine-focus sealed tube'
_diffrn_radiation_type MoK\a
_diffrn_radiation_wavelength 0.71073
_diffrn_reflns_av_R_equivalents 0.0890
_diffrn_reflns_av_sigmaI/netI 0.0634
_diffrn_reflns_limit_h_max 17
_diffrn_reflns_limit_h_min -17
_diffrn_reflns_limit_k_max 8
_diffrn_reflns_limit_k_min -8
_diffrn_reflns_limit_l_max 20
_diffrn_reflns_limit_l_min -20
_diffrn_reflns_number 12304
_diffrn_reflns_theta_full 23.26
_diffrn_reflns_theta_max 23.26
_diffrn_reflns_theta_min 2.87
_diffrn_standards_decay_% 0.1
_diffrn_standards_interval_time 5
_diffrn_standards_number 200
_exptl_absorpt_coefficient_mu 0.475
_exptl_absorpt_correction_T_max 0.824
_exptl_absorpt_correction_T_min 0.460
_exptl_absorpt_correction_type refdelf
_exptl_crystal_colour black
_exptl_crystal_density_diffrn 1.372
_exptl_crystal_density_method 'not measured'
_exptl_crystal_description parallelepiped
_exptl_crystal_F_000 976
_exptl_crystal_size_max 0.25
_exptl_crystal_size_mid 0.18
_exptl_crystal_size_min 0.09
_refine_diff_density_max 0.317
_refine_diff_density_min -0.304
_refine_diff_density_rms 0.044
_refine_ls_abs_structure_details 'Flack H D (1983), Acta Cryst. A39, 876-881'
_refine_ls_abs_structure_Flack 0.51(3)
_refine_ls_extinction_method none
_refine_ls_goodness_of_fit_ref 0.976
_refine_ls_hydrogen_treatment constr
_refine_ls_matrix_type full
_refine_ls_number_parameters 287
_refine_ls_number_reflns 3205
_refine_ls_number_restraints 1
_refine_ls_restrained_S_all 0.976
_refine_ls_R_factor_all 0.0578
_refine_ls_R_factor_gt 0.0430
_refine_ls_shift/su_max 0.009
_refine_ls_shift/su_mean 0.000
_refine_ls_structure_factor_coef Fsqd
_refine_ls_weighting_details 'calc w=1/[\s^2^(Fo^2^)+(0.0579P)^2^+0.0000P] where P=(Fo^2^+2Fc^2^)/3'
_refine_ls_weighting_scheme calc
_refine_ls_wR_factor_gt 0.0972
_refine_ls_wR_factor_ref 0.1044
_reflns_number_gt 2559
_reflns_number_total 3205
_reflns_threshold_expression >2sigma(I)
_cod_data_source_file ic034742fsi20030630_051806_1.cif
_cod_data_source_block 3
_cod_original_cell_volume 2244.1(6)
_cod_database_code 4312615

loop_
_symmetry_equiv_pos_as_xyz
'x, y, z'
'-x, -y, z+1/2'
'-x+1/2, y+1/2, z+1/2'
'x+1/2, -y+1/2, z'

loop_
_atom_site_label
_atom_site_type_symbol
_atom_site_fract_x
_atom_site_fract_y
_atom_site_fract_z
_atom_site_U_iso_or_equiv
_atom_site_adp_type
_atom_site_occupancy
_atom_site_symmetry_multiplicity
_atom_site_calc_flag
_atom_site_refinement_flags
_atom_site_disorder_assembly
_atom_site_disorder_group
V1 V 0.50929(4) 0.16250(9) 0.73191(4) 0.0437(2) Uani 1 1 d . . .
N1 N 0.3599(2) 0.1033(4) 0.71662(19) 0.0452(9) Uani 1 1 d . . .
N2 N 0.45222(19) 0.4195(4) 0.7326(2) 0.0447(7) Uani 1 1 d . . .
N11 N 0.5303(2) -0.0878(4) 0.7319(3) 0.0552(8) Uani 1 1 d . . .
N12 N 0.5980(3) -0.1462(5) 0.71233(18) 0.0521(10) Uani 1 1 d . . .
N13 N 0.6613(3) -0.2123(6) 0.6946(3) 0.0750(13) Uani 1 1 d . . .
O1 O 0.50784(19) 0.1682(4) 0.63108(18) 0.0458(9) Uani 1 1 d . . .
O2 O 0.4818(2) 0.1589(4) 0.82923(17) 0.0456(9) Uani 1 1 d . . .
O3 O 0.60469(16) 0.2370(4) 0.74131(18) 0.0524(7) Uani 1 1 d . . .
C1 C 0.3441(3) -0.0021(7) 0.6508(2) 0.0522(12) Uani 1 1 d . . .
H1A H 0.2809 -0.0247 0.6472 0.063 Uiso 1 1 calc R . .
H1B H 0.3738 -0.1113 0.6578 0.063 Uiso 1 1 calc R . .
C2 C 0.3742(3) 0.0720(6) 0.5799(2) 0.0481(11) Uani 1 1 d . . .
C3 C 0.3217(3) 0.0529(6) 0.5186(3) 0.0510(12) Uani 1 1 d . . .
H3 H 0.2658 0.0034 0.5237 0.061 Uiso 1 1 calc R . .
C4 C 0.3498(3) 0.1051(7) 0.4499(3) 0.0577(13) Uani 1 1 d . . .
C5 C 0.4322(3) 0.1756(7) 0.4441(3) 0.0543(12) Uani 1 1 d . . .
H5 H 0.4528 0.2083 0.3974 0.065 Uiso 1 1 calc R . .
C6 C 0.4852(3) 0.1998(6) 0.5042(3) 0.0504(12) Uani 1 1 d . . .
C7 C 0.4558(3) 0.1458(6) 0.5733(3) 0.0461(11) Uani 1 1 d . . .
C8 C 0.4152(3) 0.1407(6) 0.8768(2) 0.0459(12) Uani 1 1 d . . .
C9 C 0.4271(3) 0.1944(6) 0.9495(3) 0.0505(12) Uani 1 1 d . . .
C10 C 0.3596(3) 0.1703(7) 0.9976(3) 0.0525(13) Uani 1 1 d . . .
H10 H 0.3675 0.2029 1.0471 0.063 Uiso 1 1 calc R . .
C11 C 0.2806(3) 0.1009(6) 0.9776(2) 0.0515(12) Uani 1 1 d . . .
C12 C 0.2692(3) 0.0545(6) 0.9043(3) 0.0519(12) Uani 1 1 d . . .
H12 H 0.2151 0.0093 0.8888 0.062 Uiso 1 1 calc R . .
C13 C 0.3362(3) 0.0740(6) 0.8542(2) 0.0462(12) Uani 1 1 d . . .
C14 C 0.3258(3) 0.0010(7) 0.7790(3) 0.0540(12) Uani 1 1 d . . .
H14A H 0.3552 -0.1095 0.7780 0.065 Uiso 1 1 calc R . .
H14B H 0.2630 -0.0193 0.7705 0.065 Uiso 1 1 calc R . .
C15 C 0.3143(3) 0.2664(6) 0.7092(2) 0.0518(12) Uani 1 1 d . . .
H15A H 0.2537 0.2536 0.7268 0.062 Uiso 1 1 calc R . .
H15B H 0.3117 0.2971 0.6569 0.062 Uiso 1 1 calc R . .
C16 C 0.3573(3) 0.4061(7) 0.7507(2) 0.0565(13) Uani 1 1 d . . .
H16A H 0.3281 0.5135 0.7389 0.068 Uiso 1 1 calc R . .
H16B H 0.3505 0.3859 0.8037 0.068 Uiso 1 1 calc R . .
C17 C 0.2937(4) 0.0745(9) 0.3832(3) 0.0712(15) Uani 1 1 d . . .
H17A H 0.3041 0.1633 0.3472 0.107 Uiso 1 1 calc R . .
H17B H 0.2323 0.0750 0.3974 0.107 Uiso 1 1 calc R . .
H17C H 0.3085 -0.0346 0.3618 0.107 Uiso 1 1 calc R . .
C18 C 0.5751(3) 0.2740(7) 0.4973(3) 0.0607(13) Uani 1 1 d . . .
H18A H 0.5835 0.3165 0.4476 0.091 Uiso 1 1 calc R . .
H18B H 0.6187 0.1874 0.5077 0.091 Uiso 1 1 calc R . .
H18C H 0.5816 0.3664 0.5322 0.091 Uiso 1 1 calc R . .
C19 C 0.5123(3) 0.2651(7) 0.9728(3) 0.0541(13) Uani 1 1 d . . .
H19A H 0.5087 0.3879 0.9738 0.081 Uiso 1 1 calc R . .
H19B H 0.5576 0.2305 0.9383 0.081 Uiso 1 1 calc R . .
H19C H 0.5268 0.2235 1.0216 0.081 Uiso 1 1 calc R . .
C20 C 0.2106(3) 0.0690(8) 1.0337(3) 0.0652(14) Uani 1 1 d . . .
H20A H 0.2375 0.0330 1.0796 0.098 Uiso 1 1 calc R . .
H20B H 0.1714 -0.0190 1.0161 0.098 Uiso 1 1 calc R . .
H20C H 0.1775 0.1724 1.0420 0.098 Uiso 1 1 calc R . .
C21 C 0.4663(4) 0.5083(8) 0.6633(3) 0.0617(15) Uani 1 1 d . . .
H21A H 0.4461 0.6245 0.6679 0.093 Uiso 1 1 calc R . .
H21B H 0.4337 0.4521 0.6244 0.093 Uiso 1 1 calc R . .
H21C H 0.5284 0.5076 0.6513 0.093 Uiso 1 1 calc R . .
C22 C 0.4934(4) 0.5199(8) 0.7916(3) 0.0626(15) Uani 1 1 d . . .
H22A H 0.5562 0.5276 0.7827 0.094 Uiso 1 1 calc R . .
H22B H 0.4830 0.4654 0.8387 0.094 Uiso 1 1 calc R . .
H22C H 0.4682 0.6329 0.7921 0.094 Uiso 1 1 calc R . .

loop_
_atom_site_aniso_label
_atom_site_aniso_U_11
_atom_site_aniso_U_22
_atom_site_aniso_U_33
_atom_site_aniso_U_23
_atom_site_aniso_U_13
_atom_site_aniso_U_12
V1 0.0382(3) 0.0459(4) 0.0472(4) 0.0015(5) 0.0031(4) -0.0001(3)
N1 0.0395(16) 0.050(2) 0.046(2) 0.0051(18) 0.0028(15) -0.0026(15)
N2 0.0445(16) 0.0427(18) 0.0470(17) 0.002(2) -0.0020(18) -0.0006(14)
N11 0.0454(19) 0.050(2) 0.071(2) 0.001(3) 0.015(2) 0.0037(16)
N12 0.056(2) 0.054(2) 0.046(2) 0.0051(18) -0.0005(17) -0.002(2)
N13 0.065(3) 0.093(4) 0.067(3) -0.002(3) 0.010(2) 0.021(3)
O1 0.0422(17) 0.050(2) 0.046(2) -0.0044(15) 0.0019(14) -0.0013(15)
O2 0.0386(16) 0.053(2) 0.0457(19) 0.0040(16) 0.0053(15) -0.0031(15)
O3 0.0366(13) 0.0624(19) 0.0583(18) -0.0025(19) 0.0021(14) -0.0033(13)
C1 0.050(3) 0.056(3) 0.050(2) -0.015(2) -0.001(2) -0.012(2)
C2 0.048(3) 0.046(3) 0.051(3) 0.001(2) 0.003(2) 0.001(2)
C3 0.045(3) 0.054(3) 0.054(3) -0.006(2) 0.004(2) 0.000(2)
C4 0.058(3) 0.062(4) 0.053(3) 0.003(3) 0.002(2) 0.006(3)
C5 0.057(3) 0.056(3) 0.050(3) 0.004(2) 0.012(2) 0.009(2)
C6 0.054(3) 0.043(3) 0.054(3) 0.000(2) 0.007(2) 0.007(2)
C7 0.043(2) 0.039(3) 0.056(3) 0.000(2) 0.009(2) -0.001(2)
C8 0.039(3) 0.049(3) 0.049(3) 0.006(2) -0.004(2) 0.000(2)
C9 0.051(3) 0.055(3) 0.046(3) 0.000(2) -0.001(2) 0.000(2)
C10 0.056(3) 0.059(4) 0.042(2) 0.002(2) -0.003(2) 0.007(2)
C11 0.049(3) 0.050(3) 0.055(3) 0.007(2) 0.002(2) 0.003(2)
C12 0.045(3) 0.055(3) 0.056(3) 0.000(2) -0.002(2) 0.000(2)
C13 0.042(2) 0.054(3) 0.044(2) 0.000(2) 0.002(2) -0.002(2)
C14 0.054(3) 0.051(3) 0.056(3) 0.003(2) 0.008(2) -0.015(3)
C15 0.041(2) 0.059(3) 0.055(3) 0.002(2) 0.0016(18) 0.003(2)
C16 0.055(2) 0.057(3) 0.058(3) 0.004(2) 0.004(2) 0.011(2)
C17 0.071(3) 0.092(4) 0.051(3) -0.001(3) -0.002(2) 0.002(3)
C18 0.057(3) 0.075(4) 0.050(3) 0.005(3) 0.014(2) 0.000(3)
C19 0.056(3) 0.059(4) 0.047(3) -0.004(2) -0.008(2) 0.002(2)
C20 0.054(3) 0.087(4) 0.055(3) 0.010(3) 0.013(2) -0.001(3)
C21 0.076(3) 0.051(4) 0.058(4) 0.007(2) 0.001(2) 0.001(3)
C22 0.087(4) 0.051(3) 0.050(3) 0.002(3) -0.006(2) -0.008(3)

loop_
_atom_type_symbol
_atom_type_description
_atom_type_scat_dispersion_real
_atom_type_scat_dispersion_imag
_atom_type_scat_source
C C 0.0033 0.0016 'International Tables Vol C Tables 4.2.6.8 and 6.1.1.4'
H H 0.0000 0.0000 'International Tables Vol C Tables 4.2.6.8 and 6.1.1.4'
N N 0.0061 0.0033 'International Tables Vol C Tables 4.2.6.8 and 6.1.1.4'
O O 0.0106 0.0060 'International Tables Vol C Tables 4.2.6.8 and 6.1.1.4'
V V 0.3005 0.5294 'International Tables Vol C Tables 4.2.6.8 and 6.1.1.4'

loop_
_geom_angle_atom_site_label_1
_geom_angle_atom_site_label_2
_geom_angle_atom_site_label_3
_geom_angle
_geom_angle_site_symmetry_1
_geom_angle_site_symmetry_3
_geom_angle_publ_flag
O3 V1 O2 96.47(16) . . ?
O3 V1 O1 96.32(16) . . ?
O2 V1 O1 165.99(15) . . ?
O3 V1 N11 102.76(15) . . ?
O2 V1 N11 91.23(18) . . ?
O1 V1 N11 91.49(18) . . ?
O3 V1 N2 91.11(14) . . ?
O2 V1 N2 85.29(15) . . ?
O1 V1 N2 88.77(15) . . ?
N11 V1 N2 166.00(12) . . ?
O3 V1 N1 169.63(14) . . ?
O2 V1 N1 83.59(13) . . ?
O1 V1 N1 82.79(13) . . ?
N11 V1 N1 87.60(14) . . ?
N2 V1 N1 78.54(12) . . ?
C15 N1 C1 110.0(3) . . ?
C15 N1 C14 112.4(3) . . ?
C1 N1 C14 104.6(3) . . ?
C15 N1 V1 107.2(2) . . ?
C1 N1 V1 111.5(2) . . ?
C14 N1 V1 111.0(3) . . ?
C21 N2 C22 107.9(3) . . ?
C21 N2 C16 111.6(4) . . ?
C22 N2 C16 107.0(4) . . ?
C21 N2 V1 112.3(3) . . ?
C22 N2 V1 109.4(3) . . ?
C16 N2 V1 108.6(3) . . ?
N12 N11 V1 121.6(3) . . ?
N13 N12 N11 175.7(5) . . ?
C7 O1 V1 142.6(3) . . ?
C8 O2 V1 143.5(3) . . ?
N1 C1 C2 115.4(4) . . ?
C7 C2 C3 119.9(4) . . ?
C7 C2 C1 121.3(4) . . ?
C3 C2 C1 118.5(4) . . ?
C2 C3 C4 121.1(5) . . ?
C5 C4 C3 118.1(5) . . ?
C5 C4 C17 121.5(5) . . ?
C3 C4 C17 120.2(5) . . ?
C6 C5 C4 122.2(5) . . ?
C5 C6 C7 118.8(5) . . ?
C5 C6 C18 121.9(4) . . ?
C7 C6 C18 119.2(5) . . ?
O1 C7 C2 121.7(4) . . ?
O1 C7 C6 118.5(4) . . ?
C2 C7 C6 119.8(5) . . ?
O2 C8 C13 120.7(4) . . ?
O2 C8 C9 118.6(4) . . ?
C13 C8 C9 120.7(4) . . ?
C10 C9 C8 117.8(4) . . ?
C10 C9 C19 122.2(4) . . ?
C8 C9 C19 120.0(4) . . ?
C9 C10 C11 123.2(4) . . ?
C10 C11 C12 117.9(4) . . ?
C10 C11 C20 120.8(4) . . ?
C12 C11 C20 121.3(4) . . ?
C13 C12 C11 120.7(4) . . ?
C12 C13 C8 119.6(4) . . ?
C12 C13 C14 118.9(4) . . ?
C8 C13 C14 121.0(4) . . ?
N1 C14 C13 116.8(4) . . ?
N1 C15 C16 113.2(3) . . ?
N2 C16 C15 111.7(4) . . ?

loop_
_geom_bond_atom_site_label_1
_geom_bond_atom_site_label_2
_geom_bond_distance
_geom_bond_site_symmetry_2
_geom_bond_publ_flag
V1 O3 1.591(3) . ?
V1 O2 1.833(3) . ?
V1 O1 1.848(3) . ?
V1 N11 2.021(4) . ?
V1 N2 2.228(3) . ?
V1 N1 2.360(3) . ?
N1 C15 1.483(6) . ?
N1 C1 1.489(6) . ?
N1 C14 1.499(6) . ?
N2 C21 1.470(6) . ?
N2 C22 1.485(7) . ?
N2 C16 1.500(6) . ?
N11 N12 1.195(5) . ?
N12 N13 1.153(5) . ?
O1 C7 1.339(6) . ?
O2 C8 1.353(6) . ?
C1 C2 1.500(7) . ?
C2 C7 1.390(6) . ?
C2 C3 1.391(7) . ?
C3 C4 1.395(7) . ?
C4 C5 1.389(7) . ?
C4 C17 1.516(7) . ?
C5 C6 1.382(7) . ?
C6 C7 1.412(7) . ?
C6 C18 1.508(7) . ?
C8 C13 1.389(6) . ?
C8 C9 1.410(7) . ?
C9 C10 1.376(7) . ?
C9 C19 1.489(7) . ?
C10 C11 1.384(7) . ?
C11 C12 1.404(6) . ?
C11 C20 1.509(6) . ?
C12 C13 1.389(6) . ?
C13 C14 1.505(7) . ?
C15 C16 1.502(7) . ?
